data_2211857
loop_
_publ_author_name
'Muller, Alfred'

_publ_section_title
;
 Benzyldiphenylphosphine selenide
;
_journal_coeditor_code HK2174
_journal_issue 1
_journal_name_full 'Acta Crystallographica Section E'
_journal_page_first o317
_journal_page_last o318
_journal_paper_doi 10.1107/S1600536806053190
_journal_volume 63
_journal_year 2007
_chemical_formula_iupac 'C19 H17 P Se'
_chemical_formula_moiety 'C19 H17 P Se'
_chemical_formula_sum 'C19 H17 P Se'
_chemical_formula_weight 355.26
_chemical_name_systematic
;
Benzyldiphenylphosphine selenide
;
_space_group_IT_number 33
_symmetry_cell_setting orthorhombic
_symmetry_space_group_name_Hall 'P 2c -2n'
_symmetry_space_group_name_H-M 'P n a 21'
_audit_creation_method 'WinGX routine CIF_UPDATE'
_cell_angle_alpha 90
_cell_angle_beta 90
_cell_angle_gamma 90
_cell_formula_units_Z 4
_cell_length_a 10.572(2)
_cell_length_b 9.789(2)
_cell_length_c 16.009(3)
_cell_measurement_reflns_used 910
_cell_measurement_temperature 294(2)
_cell_measurement_theta_max 26.66
_cell_measurement_theta_min 2.54
_cell_volume 1656.8(6)
_computing_cell_refinement 'SAINT-Plus (Bruker, 1999)'
_computing_data_collection 'SMART-NT (Bruker, 1998)'
_computing_data_reduction 'SAINT-Plus and XPREP (Bruker, 1999)'
_computing_molecular_graphics 'DIAMOND (Brandenburg & Putz, 2005)'
_computing_publication_material 'WinGX (Farrugia, 1999)'
_computing_structure_refinement 'SHELXL97 (Sheldrick, 1997)'
_computing_structure_solution 'SIR97 (Altomare <i>et al.</i>,  1999)'
_diffrn_ambient_temperature 294(2)
_diffrn_detector_area_resol_mean 512
_diffrn_measured_fraction_theta_full 1
_diffrn_measured_fraction_theta_max 1
_diffrn_measurement_device_type
;
Bruker SMART CCD 1K
;
_diffrn_measurement_method \w
_diffrn_radiation_source 'fine-focus sealed tube'
_diffrn_radiation_type MoK\a
_diffrn_radiation_wavelength 0.71073
_diffrn_reflns_av_R_equivalents 0.0249
_diffrn_reflns_limit_h_max 14
_diffrn_reflns_limit_h_min -11
_diffrn_reflns_limit_k_max 7
_diffrn_reflns_limit_k_min -13
_diffrn_reflns_limit_l_max 20
_diffrn_reflns_limit_l_min -21
_diffrn_reflns_number 6219
_diffrn_reflns_theta_full 28.27
_diffrn_reflns_theta_max 28.27
_diffrn_reflns_theta_min 2.44
_diffrn_standards_decay_% 0
_diffrn_standards_interval_count 0
_diffrn_standards_interval_time 0
_diffrn_standards_number 0
_exptl_absorpt_coefficient_mu 2.354
_exptl_absorpt_correction_T_max 0.624
_exptl_absorpt_correction_T_min 0.465
_exptl_absorpt_correction_type multi-scan
_exptl_absorpt_process_details '(SADABS; Bruker, 2004)'
_exptl_crystal_colour colorless
_exptl_crystal_density_diffrn 1.424
_exptl_crystal_density_method 'not measured'
_exptl_crystal_description cuboid
_exptl_crystal_F_000 720
_exptl_crystal_size_max 0.36
_exptl_crystal_size_mid 0.3
_exptl_crystal_size_min 0.2
_refine_diff_density_max 0.418
_refine_diff_density_min -0.211
_refine_ls_abs_structure_details 'Flack (1983), with 1216 Friedel pairs'
_refine_ls_abs_structure_Flack 0.025(9)
_refine_ls_extinction_method none
_refine_ls_goodness_of_fit_ref 1
_refine_ls_hydrogen_treatment constr
_refine_ls_matrix_type full
_refine_ls_number_parameters 190
_refine_ls_number_reflns 3343
_refine_ls_number_restraints 1
_refine_ls_restrained_S_all 1
_refine_ls_R_factor_gt 0.03
_refine_ls_shift/su_max 0.001
_refine_ls_structure_factor_coef Fsqd
_refine_ls_weighting_details 'calc w=1/[\s^2^(Fo^2^)+(0.011P)^2^] where P=(Fo^2^+2Fc^2^)/3'
_refine_ls_weighting_scheme calc
_refine_ls_wR_factor_ref 0.0629
_reflns_number_gt 2766
_reflns_number_total 3343
_reflns_threshold_expression I>2\s(I)
_cod_data_source_file hk2174.cif
_cod_data_source_block I
_cod_database_code 2211857
_cod_database_fobs_code 2211857

loop_
_symmetry_equiv_pos_as_xyz
'x, y, z'
'-x, -y, z+1/2'
'x+1/2, -y+1/2, z'
'-x+1/2, y+1/2, z+1/2'

loop_
_atom_site_type_symbol
_atom_site_label
_atom_site_fract_x
_atom_site_fract_y
_atom_site_fract_z
_atom_site_U_iso_or_equiv
_atom_site_adp_type
_atom_site_calc_flag
_atom_site_refinement_flags
_atom_site_occupancy
Se Se 0.14335(2) 0.37079(3) 0.72887(3) 0.04379(9) Uani d . 1
P P 0.27691(6) 0.43788(7) 0.81796(4) 0.03132(15) Uani d . 1
C C1 0.3736(2) 0.2992(3) 0.8615(2) 0.0406(7) Uani d . 1
H H1A 0.4179 0.2535 0.8164 0.049 Uiso calc R 1
H H1B 0.4364 0.3377 0.8988 0.049 Uiso calc R 1
C C11 0.2949(2) 0.1956(3) 0.90883(19) 0.0356(6) Uani d . 1
C C12 0.2484(3) 0.0800(3) 0.8692(2) 0.0447(7) Uani d . 1
H H12 0.2642 0.0663 0.8127 0.054 Uiso calc R 1
C C13 0.1780(3) -0.0156(3) 0.9138(2) 0.0506(8) Uani d . 1
H H13 0.1475 -0.0932 0.887 0.061 Uiso calc R 1
C C14 0.1533(3) 0.0038(4) 0.9969(2) 0.0561(9) Uani d . 1
H H14 0.1065 -0.0606 1.0264 0.067 Uiso calc R 1
C C15 0.1975(4) 0.1178(4) 1.0366(3) 0.0587(10) Uani d . 1
H H15 0.1801 0.1315 1.0929 0.07 Uiso calc R 1
C C16 0.2681(3) 0.2130(4) 0.9928(2) 0.0496(8) Uani d . 1
H H16 0.2981 0.2901 1.0203 0.059 Uiso calc R 1
C C21 0.3887(2) 0.5581(3) 0.77311(17) 0.0332(6) Uani d . 1
C C22 0.4924(2) 0.5121(3) 0.7279(3) 0.0429(6) Uani d . 1
H H22 0.5077 0.4189 0.7231 0.051 Uiso calc R 1
C C23 0.5725(3) 0.6037(4) 0.6902(2) 0.0548(8) Uani d . 1
H H23 0.6424 0.5718 0.6608 0.066 Uiso calc R 1
C C24 0.5507(3) 0.7420(4) 0.6954(2) 0.0542(8) Uani d . 1
H H24 0.6053 0.8035 0.6696 0.065 Uiso calc R 1
C C25 0.4478(3) 0.7880(3) 0.7387(3) 0.0562(9) Uani d . 1
H H25 0.4323 0.8813 0.7422 0.067 Uiso calc R 1
C C26 0.3669(3) 0.6976(3) 0.7773(2) 0.0475(8) Uani d . 1
H H26 0.2971 0.7304 0.8064 0.057 Uiso calc R 1
C C31 0.2101(2) 0.5222(3) 0.90894(18) 0.0348(6) Uani d . 1
C C32 0.2891(3) 0.5870(4) 0.9654(2) 0.0480(8) Uani d . 1
H H32 0.3751 0.5941 0.9539 0.058 Uiso calc R 1
C C33 0.2416(4) 0.6414(4) 1.0390(2) 0.0598(10) Uani d . 1
H H33 0.295 0.6849 1.0767 0.072 Uiso calc R 1
C C34 0.1133(4) 0.6300(4) 1.0556(3) 0.0705(12) Uani d . 1
H H34 0.0805 0.6657 1.1049 0.085 Uiso calc R 1
C C35 0.0350(4) 0.5668(4) 0.9999(3) 0.0725(12) Uani d . 1
H H35 -0.0509 0.5596 1.0114 0.087 Uiso calc R 1
C C36 0.0832(3) 0.5131(4) 0.9262(2) 0.0522(8) Uani d . 1
H H36 0.0292 0.4708 0.8883 0.063 Uiso calc R 1

loop_
_atom_site_aniso_label
_atom_site_aniso_U_11
_atom_site_aniso_U_22
_atom_site_aniso_U_33
_atom_site_aniso_U_12
_atom_site_aniso_U_13
_atom_site_aniso_U_23
Se 0.04800(14) 0.04424(16) 0.03914(13) -0.00718(12) -0.00641(16) -0.0039(2)
P 0.0304(3) 0.0323(4) 0.0312(3) -0.0003(3) 0.0023(3) -0.0016(3)
C1 0.0341(14) 0.0418(18) 0.0460(17) 0.0066(11) 0.0027(13) 0.0056(15)
C11 0.0346(14) 0.0374(17) 0.0349(15) 0.0054(12) -0.0041(12) 0.0057(15)
C12 0.0487(16) 0.0384(16) 0.0471(17) 0.0069(14) -0.0019(14) -0.0004(16)
C13 0.0503(16) 0.0378(18) 0.064(2) -0.0020(13) -0.0077(16) 0.0023(18)
C14 0.0465(17) 0.057(2) 0.064(2) -0.0030(16) 0.0039(17) 0.022(2)
C15 0.066(2) 0.068(3) 0.0416(19) -0.0060(18) 0.0072(17) 0.007(2)
C16 0.0593(18) 0.050(2) 0.0394(16) -0.0054(16) -0.0023(15) 0.0033(16)
C21 0.0320(12) 0.0345(16) 0.0330(14) -0.0019(10) -0.0004(11) -0.0008(13)
C22 0.0461(13) 0.0398(14) 0.0427(13) 0.0036(11) 0.0058(18) 0.004(2)
C23 0.0441(15) 0.067(2) 0.0529(18) 0.0029(15) 0.0156(15) 0.0063(18)
C24 0.0554(17) 0.055(2) 0.0522(18) -0.0185(15) 0.0092(16) 0.0051(17)
C25 0.0676(17) 0.0354(15) 0.066(2) -0.0081(13) 0.011(2) -0.0052(19)
C26 0.0468(16) 0.0383(17) 0.057(2) -0.0025(13) 0.0157(15) -0.0050(17)
C31 0.0355(13) 0.0358(16) 0.0329(14) 0.0014(11) 0.0023(11) -0.0018(13)
C32 0.0462(17) 0.056(2) 0.0422(17) -0.0050(15) 0.0034(14) -0.0103(17)
C33 0.082(3) 0.055(2) 0.0430(19) -0.0051(18) 0.0010(18) -0.0152(18)
C34 0.091(3) 0.068(3) 0.052(2) -0.002(2) 0.030(2) -0.016(2)
C35 0.060(2) 0.080(3) 0.077(3) -0.0085(19) 0.033(2) -0.024(3)
C36 0.0422(15) 0.058(2) 0.056(2) -0.0078(14) 0.0095(15) -0.0111(18)

loop_
_atom_type_symbol
_atom_type_description
_atom_type_scat_dispersion_real
_atom_type_scat_dispersion_imag
_atom_type_scat_source
C C 0.0033 0.0016 'International Tables Vol C Tables 4.2.6.8 and 6.1.1.4'
H H 0 0 'International Tables Vol C Tables 4.2.6.8 and 6.1.1.4'
P P 0.1023 0.0942 'International Tables Vol C Tables 4.2.6.8 and 6.1.1.4'
Se Se -0.0929 2.2259 'International Tables Vol C Tables 4.2.6.8 and 6.1.1.4'

loop_
_geom_angle_atom_site_label_1
_geom_angle_atom_site_label_2
_geom_angle_atom_site_label_3
_geom_angle
_geom_angle_publ_flag
C21 P C31 106.00(13) y
C21 P C1 105.48(12) y
C31 P C1 104.35(14) y
C21 P Se 111.69(9) y
C31 P Se 115.00(9) y
C1 P Se 113.49(11) y
C11 C1 P 112.31(18) ?
C11 C1 H1A 109.1 ?
P C1 H1A 109.1 ?
C11 C1 H1B 109.1 ?
P C1 H1B 109.1 ?
H1A C1 H1B 107.9 ?
C16 C11 C12 118.1(3) ?
C16 C11 C1 121.1(3) ?
C12 C11 C1 120.8(3) ?
C11 C12 C13 120.2(3) ?
C11 C12 H12 119.9 ?
C13 C12 H12 119.9 ?
C14 C13 C12 120.5(3) ?
C14 C13 H13 119.8 ?
C12 C13 H13 119.8 ?
C15 C14 C13 120.0(3) ?
C15 C14 H14 120 ?
C13 C14 H14 120 ?
C14 C15 C16 119.9(4) ?
C14 C15 H15 120 ?
C16 C15 H15 120 ?
C11 C16 C15 121.3(3) ?
C11 C16 H16 119.3 ?
C15 C16 H16 119.3 ?
C26 C21 C22 118.4(3) ?
C26 C21 P 120.72(19) ?
C22 C21 P 120.7(2) ?
C23 C22 C21 120.3(3) ?
C23 C22 H22 119.8 ?
C21 C22 H22 119.8 ?
C22 C23 C24 120.9(3) ?
C22 C23 H23 119.6 ?
C24 C23 H23 119.6 ?
C25 C24 C23 119.2(3) ?
C25 C24 H24 120.4 ?
C23 C24 H24 120.4 ?
C24 C25 C26 120.7(3) ?
C24 C25 H25 119.6 ?
C26 C25 H25 119.6 ?
C25 C26 C21 120.5(3) ?
C25 C26 H26 119.8 ?
C21 C26 H26 119.8 ?
C36 C31 C32 119.2(3) ?
C36 C31 P 120.8(2) ?
C32 C31 P 119.8(2) ?
C31 C32 C33 120.8(3) ?
C31 C32 H32 119.6 ?
C33 C32 H32 119.6 ?
C34 C33 C32 119.2(4) ?
C34 C33 H33 120.4 ?
C32 C33 H33 120.4 ?
C35 C34 C33 120.2(3) ?
C35 C34 H34 119.9 ?
C33 C34 H34 119.9 ?
C34 C35 C36 120.3(3) ?
C34 C35 H35 119.9 ?
C36 C35 H35 119.9 ?
C31 C36 C35 120.3(3) ?
C31 C36 H36 119.8 ?
C35 C36 H36 119.8 ?

loop_
_geom_bond_atom_site_label_1
_geom_bond_atom_site_label_2
_geom_bond_distance
_geom_bond_publ_flag
Se P 2.1117(8) y
P C21 1.815(3) y
P C31 1.817(3) y
P C1 1.836(3) y
C1 C11 1.514(4) ?
C1 H1A 0.97 ?
C1 H1B 0.97 ?
C11 C16 1.384(5) ?
C11 C12 1.388(4) ?
C12 C13 1.393(5) ?
C12 H12 0.93 ?
C13 C14 1.369(5) ?
C13 H13 0.93 ?
C14 C15 1.366(5) ?
C14 H14 0.93 ?
C15 C16 1.384(5) ?
C15 H15 0.93 ?
C16 H16 0.93 ?
C21 C26 1.387(4) ?
C21 C22 1.389(4) ?
C22 C23 1.373(4) ?
C22 H22 0.93 ?
C23 C24 1.376(5) ?
C23 H23 0.93 ?
C24 C25 1.366(4) ?
C24 H24 0.93 ?
C25 C26 1.377(5) ?
C25 H25 0.93 ?
C26 H26 0.93 ?
C31 C36 1.372(4) ?
C31 C32 1.385(4) ?
C32 C33 1.386(5) ?
C32 H32 0.93 ?
C33 C34 1.386(5) ?
C33 H33 0.93 ?
C34 C35 1.365(6) ?
C34 H34 0.93 ?
C35 C36 1.389(5) ?
C35 H35 0.93 ?
C36 H36 0.93 ?

loop_
_geom_torsion_atom_site_label_1
_geom_torsion_atom_site_label_2
_geom_torsion_atom_site_label_3
_geom_torsion_atom_site_label_4
_geom_torsion
C21 P C1 C11 174.7(2)
C31 P C1 C11 63.2(2)
Se P C1 C11 -62.7(2)
P C1 C11 C16 -87.7(3)
P C1 C11 C12 92.7(3)
C16 C11 C12 C13 -0.7(4)
C1 C11 C12 C13 178.9(3)
C11 C12 C13 C14 0.4(5)
C12 C13 C14 C15 0.2(5)
C13 C14 C15 C16 -0.6(5)
C12 C11 C16 C15 0.3(5)
C1 C11 C16 C15 -179.3(3)
C14 C15 C16 C11 0.3(5)
C31 P C21 C26 -33.2(3)
C1 P C21 C26 -143.5(3)
Se P C21 C26 92.8(2)
C31 P C21 C22 152.2(3)
C1 P C21 C22 41.9(3)
Se P C21 C22 -81.8(3)
C26 C21 C22 C23 1.5(5)
P C21 C22 C23 176.3(3)
C21 C22 C23 C24 -1.0(6)
C22 C23 C24 C25 0.0(5)
C23 C24 C25 C26 0.4(6)
C24 C25 C26 C21 0.2(6)
C22 C21 C26 C25 -1.2(5)
P C21 C26 C25 -175.9(3)
C21 P C31 C36 138.3(3)
C1 P C31 C36 -110.6(3)
Se P C31 C36 14.4(3)
C21 P C31 C32 -47.1(3)
C1 P C31 C32 64.0(3)
Se P C31 C32 -171.0(2)
C36 C31 C32 C33 0.5(5)
P C31 C32 C33 -174.2(3)
C31 C32 C33 C34 0.1(5)
C32 C33 C34 C35 -0.4(6)
C33 C34 C35 C36 0.1(7)
C32 C31 C36 C35 -0.8(5)
P C31 C36 C35 173.8(3)
C34 C35 C36 C31 0.5(6)

loop_
_cod_related_entry_id
_cod_related_entry_database
_cod_related_entry_code
1 ChemSpider 30655137
